data_2106061
loop_
_publ_author_name
'Stephenson, N.C.'
'Roth, R.S.'

_publ_section_title
;
 Structural Systematics in the Binary System Ta2 O5 W O3. II. The
 Structure of Ta30 W2 O81
;
_journal_name_full 'Acta Crystallographica B (24,1968-38,1982)'
_journal_page_first 1018
_journal_page_last 1024
_journal_volume 27
_journal_year 1971
_chemical_formula_sum 'O40.5 Ta15 W'
_chemical_name_systematic '(W2 Ta30 O81)0.5'
_space_group_IT_number 38
_symmetry_space_group_name_Hall 'C -2 2'
_symmetry_space_group_name_H-M 'C 2 m m'
_cell_angle_alpha 90
_cell_angle_beta 90
_cell_angle_gamma 90
_cell_formula_units_Z 1
_cell_length_a 6.172
_cell_length_b 29.226
_cell_length_c 3.85
_cell_volume 694.474
_citation_journal_id_ASTM ACBCAR
_cod_data_source_file Stephenson_ACBCAR_1971_1872.cif
_cod_data_source_block O40.5Ta15W1
_cod_original_sg_symbol_Hall 'A 2 -2 (z,y,-x)'
_cod_original_formula_sum 'O40.5 Ta15 W1'
_cod_database_code 2106061

loop_
_symmetry_equiv_pos_as_xyz
x,y,z
x,-y,-z
x,y,-z
x,-y,z
x+1/2,y+1/2,z
x+1/2,-y+1/2,-z
x+1/2,y+1/2,-z
x+1/2,-y+1/2,z

loop_
_atom_site_label
_atom_site_type_symbol
_atom_site_fract_x
_atom_site_fract_y
_atom_site_fract_z
_atom_site_occupancy
_atom_site_U_iso_or_equiv
O1 O-2 0.438 0 0 0.4765 0.0
Ta3 Ta+5 0.9907 0.11934 0 0.4688 0.0
O11 O-2 0.708 0.3467 0 0.4765 0.0
O13 O-2 0.078 0 0.5 0.4765 0.0
O10 O-2 0.695 0.261 0 0.4765 0.0
O23 O-2 0.922 0.5 0.5 0.953 0.0
O4 O-2 0.125 0.3126 0 0.4765 0.0
O15 O-2 0.996 0.248 0.5 0.4765 0.0
O19 O-2 0.428 0.308 0.5 0.4765 0.0
O18 O-2 0.547 0.191 0.5 0.4765 0.0
Ta5 Ta+5 0.9911 0.37961 0 0.4688 0.0
W8 W+6 0.4543 0.30919 0 0.0313 0.0
W6 W+6 0.5198 0.06571 0 0.0313 0.0
O5 O-2 0.256 0.154 0 0.4765 0.0
Ta9 Ta+5 0.4697 0.435 0 0.4688 0.0
W4 W+6 0.0061 0.24951 0 0.0313 0.0
O8 O-2 0.639 0.1278 0 0.4765 0.0
O16 O-2 0.02 0.386 0.5 0.4765 0.0
O12 O-2 0.789 0.4401 0 0.4765 0.0
Ta7 Ta+5 0.5519 0.19105 0 0.4688 0.0
Ta2 Ta+5 0.9241 0.5 0 0.4688 0.0
O21 O-2 0.312 0.375 0 0.1191 0.0
W7 W+6 0.5519 0.19105 0 0.0313 0.0
Ta6 Ta+5 0.5198 0.06571 0 0.4688 0.0
O22 O-2 0.579 0.5 0 0.953 0.0
O20 O-2 0.48 0.43 0.5 0.4765 0.0
O7 O-2 0.822 0.046 0 0.4765 0.0
O2 O-2 0.179 0.0661 0 0.4765 0.0
W9 W+6 0.4697 0.435 0 0.0313 0.0
O17 O-2 0.518 0.066 0.5 0.4765 0.0
W2 W+6 0.9241 0.5 0 0.0313 0.0
W5 W+6 0.9911 0.37961 0 0.0313 0.0
Ta4 Ta+5 0.0061 0.24591 0 0.4688 0.0
Ta1 Ta+5 0.0784 0 0 0.4688 0.0
W3 W+6 0.9907 0.11934 0 0.0313 0.0
O14 O-2 0.981 0.113 0.5 0.4765 0.0
Ta8 Ta+5 0.4543 0.30919 0 0.4688 0.0
O9 O-2 0.889 0.186 0 0.4765 0.0
W1 W+6 0.0784 0 0 0.0313 0.0
O3 O-2 0.298 0.243 0 0.4765 0.0
O6 O-2 0.164 0.459 0 0.4765 0.0
